data_1552819
loop_
_publ_author_name
'Xiao, Zefan'
'Zheng, Handou'
'Du, Cheng'
'Zhong, Liu'
'Liao, Heng'
'Gao, Jie'
'Gao, Haiyang'
'Wu, Qing'

_publ_section_title
;
 Enhancement on Alternating Copolymerization of Carbon Monoxide and
 Styrene by Dibenzobarrelene-Based \a-Diimine Palladium Catalysts
;
_journal_issue 22
_journal_name_full Macromolecules
_journal_page_first 9110
_journal_paper_doi 10.1021/acs.macromol.8b01786
_journal_volume 51
_journal_year 2018
_chemical_formula_moiety 'C33 H31 Cl N2 O4 Pd'
_chemical_formula_sum 'C33 H31 Cl N2 O4 Pd'
_chemical_formula_weight 661.45
_space_group_crystal_system monoclinic
_space_group_IT_number 14
_space_group_name_Hall '-P 2ybc'
_space_group_name_H-M_alt 'P 1 21/c 1'
_atom_sites_solution_hydrogens geom
_atom_sites_solution_primary iterative
_audit_creation_date 2017-11-20
_audit_creation_method
;
Olex2 1.2
(compiled 2016.09.09 svn.r3337 for OlexSys, GUI svn.r5227)
;
_cell_angle_alpha 90
_cell_angle_beta 103.048(3)
_cell_angle_gamma 90
_cell_formula_units_Z 4
_cell_length_a 11.3673(4)
_cell_length_b 12.5081(4)
_cell_length_c 20.9652(7)
_cell_measurement_reflns_used 6521
_cell_measurement_temperature 298
_cell_measurement_theta_max 28.3080
_cell_measurement_theta_min 4.0200
_cell_volume 2903.94(17)
_computing_molecular_graphics 'Olex2 (Dolomanov et al., 2009)'
_computing_publication_material 'Olex2 (Dolomanov et al., 2009)'
_computing_structure_refinement 'ShelXL (Sheldrick, 2015)'
_computing_structure_solution 'olex2.solve (Bourhis et al., 2015)'
_diffrn_ambient_temperature 298
_diffrn_measured_fraction_theta_full 0.998
_diffrn_measured_fraction_theta_max 0.840
_diffrn_measurement_device_type CCD
_diffrn_radiation_type MoK\a
_diffrn_radiation_wavelength 0.71073
_diffrn_reflns_av_R_equivalents 0.0235
_diffrn_reflns_av_unetI/netI 0.0359
_diffrn_reflns_Laue_measured_fraction_full 0.998
_diffrn_reflns_Laue_measured_fraction_max 0.840
_diffrn_reflns_limit_h_max 15
_diffrn_reflns_limit_h_min -13
_diffrn_reflns_limit_k_max 16
_diffrn_reflns_limit_k_min -10
_diffrn_reflns_limit_l_max 25
_diffrn_reflns_limit_l_min -25
_diffrn_reflns_number 13856
_diffrn_reflns_point_group_measured_fraction_full 0.998
_diffrn_reflns_point_group_measured_fraction_max 0.840
_diffrn_reflns_theta_full 25.242
_diffrn_reflns_theta_max 28.947
_diffrn_reflns_theta_min 3.257
_exptl_absorpt_coefficient_mu 0.772
_exptl_absorpt_correction_T_max 1.00000
_exptl_absorpt_correction_T_min 0.92274
_exptl_absorpt_correction_type multi-scan
_exptl_absorpt_process_details
;
CrysAlisPro 1.171.38.43 (Rigaku Oxford Diffraction, 2015)
Empirical absorption correction using spherical harmonics,
 implemented in SCALE3 ABSPACK scaling algorithm.
;
_exptl_crystal_colour 'clear light red'
_exptl_crystal_colour_lustre clear
_exptl_crystal_colour_modifier light
_exptl_crystal_colour_primary red
_exptl_crystal_density_diffrn 1.513
_exptl_crystal_description cube
_exptl_crystal_F_000 1352
_exptl_crystal_size_max 0.52
_exptl_crystal_size_mid 0.42
_exptl_crystal_size_min 0.31
_refine_diff_density_max 0.373
_refine_diff_density_min -0.372
_refine_diff_density_rms 0.063
_refine_ls_extinction_method none
_refine_ls_goodness_of_fit_ref 1.070
_refine_ls_hydrogen_treatment constr
_refine_ls_matrix_type full
_refine_ls_number_parameters 375
_refine_ls_number_reflns 6456
_refine_ls_number_restraints 0
_refine_ls_restrained_S_all 1.070
_refine_ls_R_factor_all 0.0424
_refine_ls_R_factor_gt 0.0318
_refine_ls_shift/su_max 0.002
_refine_ls_shift/su_mean 0.000
_refine_ls_structure_factor_coef Fsqd
_refine_ls_weighting_details 'w=1/[\s^2^(Fo^2^)+(0.0269P)^2^+1.1065P] where P=(Fo^2^+2Fc^2^)/3'
_refine_ls_weighting_scheme calc
_refine_ls_wR_factor_gt 0.0687
_refine_ls_wR_factor_ref 0.0741
_reflns_Friedel_coverage 0.000
_reflns_number_gt 5431
_reflns_number_total 6456
_reflns_threshold_expression 'I > 2\s(I)'
_cod_data_source_file ma8b01786_si_003.cif
_cod_data_source_block 2017110202
_cod_database_code 1552819
_shelx_space_group_comment
;
The symmetry employed for this shelxl refinement is uniquely defined
by the following loop, which should always be used as a source of
symmetry information in preference to the above space-group names.
They are only intended as comments.
;
_olex2_refinement_description
;
1. Fixed Uiso
 At 1.2 times of:
  All C(H) groups
 At 1.5 times of:
  All C(H,H,H) groups
2.a Ternary CH refined with riding coordinates:
 C3(H3), C10(H10)
2.b Aromatic/amide H refined with riding coordinates:
 C5(H5), C6(H6), C7(H7), C8(H8), C12(H12), C13(H13), C14(H14), C15(H15),
 C18(H18), C20(H20), C22(H22), C26(H26), C28(H28), C30(H30)
2.c Idealised Me refined as rotating group:
 C23(H23A,H23B,H23C), C24(H24A,H24B,H24C), C31(H31A,H31B,H31C), C32(H32A,H32B,
 H32C), C33(H33A,H33B,H33C)
;
_shelx_shelxl_version_number 2014/7
_olex2_submission_special_instructions 'No special instructions were received'

loop_
_space_group_symop_operation_xyz
'x, y, z'
'-x, y+1/2, -z+1/2'
'-x, -y, -z'
'x, -y-1/2, z-1/2'

loop_
_atom_site_label
_atom_site_type_symbol
_atom_site_fract_x
_atom_site_fract_y
_atom_site_fract_z
_atom_site_U_iso_or_equiv
_atom_site_adp_type
_atom_site_occupancy
_atom_site_site_symmetry_order
_atom_site_calc_flag
_atom_site_refinement_flags_posn
Pd41 Pd 0.79538(2) 0.63288(2) 0.75065(2) 0.02806(7) Uani 1 1 d .
Cl40 Cl 0.98482(6) 0.58364(7) 0.80589(3) 0.05160(19) Uani 1 1 d .
O36 O 1.19715(17) 0.76461(17) 0.58325(10) 0.0568(5) Uani 1 1 d .
O37 O 1.08481(19) 0.40694(17) 0.57479(11) 0.0596(6) Uani 1 1 d .
O38 O 0.29367(16) 0.84214(14) 0.76407(10) 0.0468(5) Uani 1 1 d .
O39 O 0.32710(15) 0.45757(14) 0.74356(9) 0.0420(4) Uani 1 1 d .
N34 N 0.62987(15) 0.68330(15) 0.69818(9) 0.0261(4) Uani 1 1 d .
N35 N 0.83059(16) 0.66185(16) 0.65275(9) 0.0312(4) Uani 1 1 d .
C1 C 0.74343(19) 0.71386(19) 0.61740(11) 0.0284(5) Uani 1 1 d .
C2 C 0.62995(19) 0.72364(18) 0.64199(11) 0.0273(5) Uani 1 1 d .
C3 C 0.52920(19) 0.7759(2) 0.59195(11) 0.0303(5) Uani 1 1 d .
H3 H 0.4534 0.7812 0.6066 0.036 Uiso 1 1 calc R
C4 C 0.5819(2) 0.8843(2) 0.58078(11) 0.0304(5) Uani 1 1 d .
C5 C 0.5366(2) 0.9826(2) 0.59251(11) 0.0396(6) Uani 1 1 d .
H5 H 0.4661 0.9871 0.6078 0.048 Uiso 1 1 calc R
C6 C 0.5962(3) 1.0750(2) 0.58146(13) 0.0502(7) Uani 1 1 d .
H6 H 0.5646 1.1415 0.5883 0.060 Uiso 1 1 calc R
C7 C 0.7024(3) 1.0684(2) 0.56023(14) 0.0530(8) Uani 1 1 d .
H7 H 0.7427 1.1306 0.5535 0.064 Uiso 1 1 calc R
C8 C 0.7492(2) 0.9697(2) 0.54889(13) 0.0457(7) Uani 1 1 d .
H8 H 0.8208 0.9656 0.5346 0.055 Uiso 1 1 calc R
C9 C 0.6891(2) 0.8776(2) 0.55891(11) 0.0335(5) Uani 1 1 d .
C10 C 0.7287(2) 0.7637(2) 0.55000(11) 0.0334(5) Uani 1 1 d .
H10 H 0.8025 0.7600 0.5333 0.040 Uiso 1 1 calc R
C11 C 0.6243(2) 0.7039(2) 0.50766(11) 0.0349(6) Uani 1 1 d .
C12 C 0.6267(3) 0.6469(2) 0.45138(13) 0.0522(8) Uani 1 1 d .
H12 H 0.6974 0.6423 0.4363 0.063 Uiso 1 1 calc R
C13 C 0.5234(3) 0.5972(3) 0.41829(16) 0.0711(10) Uani 1 1 d .
H13 H 0.5244 0.5592 0.3803 0.085 Uiso 1 1 calc R
C14 C 0.4183(3) 0.6026(3) 0.44017(16) 0.0653(9) Uani 1 1 d .
H14 H 0.3492 0.5682 0.4170 0.078 Uiso 1 1 calc R
C15 C 0.4147(2) 0.6590(2) 0.49650(13) 0.0449(7) Uani 1 1 d .
H15 H 0.3439 0.6624 0.5116 0.054 Uiso 1 1 calc R
C16 C 0.5175(2) 0.7100(2) 0.52982(11) 0.0327(5) Uani 1 1 d .
C17 C 0.93679(19) 0.6389(2) 0.62806(11) 0.0318(5) Uani 1 1 d .
C18 C 1.0140(2) 0.7204(2) 0.61948(11) 0.0360(6) Uani 1 1 d .
H18 H 0.9993 0.7911 0.6291 0.043 Uiso 1 1 calc R
C19 C 1.1153(2) 0.6919(2) 0.59560(12) 0.0399(6) Uani 1 1 d .
C20 C 1.1359(2) 0.5870(2) 0.58180(13) 0.0432(7) Uani 1 1 d .
H20 H 1.2040 0.5694 0.5664 0.052 Uiso 1 1 calc R
C21 C 1.0567(2) 0.5078(2) 0.59049(12) 0.0405(6) Uani 1 1 d .
C22 C 0.9560(2) 0.5338(2) 0.61470(12) 0.0360(6) Uani 1 1 d .
H22 H 0.9027 0.4809 0.6217 0.043 Uiso 1 1 calc R
C23 C 1.1776(3) 0.8737(3) 0.59412(18) 0.0649(9) Uani 1 1 d .
H23A H 1.1012 0.8953 0.5674 0.097 Uiso 1 1 calc GR
H23B H 1.2409 0.9155 0.5830 0.097 Uiso 1 1 calc GR
H23C H 1.1773 0.8846 0.6394 0.097 Uiso 1 1 calc GR
C24 C 1.0090(3) 0.3212(3) 0.58512(18) 0.0654(9) Uani 1 1 d .
H24A H 0.9278 0.3346 0.5613 0.098 Uiso 1 1 calc GR
H24B H 1.0107 0.3155 0.6310 0.098 Uiso 1 1 calc GR
H24C H 1.0374 0.2557 0.5701 0.098 Uiso 1 1 calc GR
C25 C 0.51791(19) 0.67503(19) 0.71932(10) 0.0260(5) Uani 1 1 d .
C26 C 0.47560(19) 0.57343(18) 0.72533(10) 0.0283(5) Uani 1 1 d .
H26 H 0.5205 0.5141 0.7184 0.034 Uiso 1 1 calc R
C27 C 0.36510(19) 0.56069(18) 0.74178(11) 0.0276(5) Uani 1 1 d .
C28 C 0.30108(19) 0.64897(19) 0.75567(11) 0.0293(5) Uani 1 1 d .
H28 H 0.2276 0.6404 0.7676 0.035 Uiso 1 1 calc R
C29 C 0.3484(2) 0.74967(19) 0.75154(11) 0.0304(5) Uani 1 1 d .
C30 C 0.4575(2) 0.76471(19) 0.73307(11) 0.0321(5) Uani 1 1 d .
H30 H 0.4885 0.8329 0.7301 0.038 Uiso 1 1 calc R
C31 C 0.1828(2) 0.8328(2) 0.78483(15) 0.0503(7) Uani 1 1 d .
H31A H 0.1260 0.7923 0.7531 0.075 Uiso 1 1 calc GR
H31B H 0.1506 0.9028 0.7889 0.075 Uiso 1 1 calc GR
H31C H 0.1972 0.7971 0.8264 0.075 Uiso 1 1 calc GR
C32 C 0.2118(2) 0.4392(2) 0.75770(13) 0.0424(6) Uani 1 1 d .
H32A H 0.1518 0.4806 0.7284 0.064 Uiso 1 1 calc GR
H32B H 0.2140 0.4600 0.8020 0.064 Uiso 1 1 calc GR
H32C H 0.1920 0.3647 0.7522 0.064 Uiso 1 1 calc GR
C33 C 0.7395(2) 0.6269(2) 0.83537(12) 0.0437(7) Uani 1 1 d .
H33A H 0.8075 0.6139 0.8710 0.066 Uiso 1 1 calc GR
H33B H 0.6817 0.5703 0.8332 0.066 Uiso 1 1 calc GR
H33C H 0.7027 0.6938 0.8422 0.066 Uiso 1 1 calc GR

loop_
_atom_site_aniso_label
_atom_site_aniso_U_11
_atom_site_aniso_U_22
_atom_site_aniso_U_33
_atom_site_aniso_U_23
_atom_site_aniso_U_13
_atom_site_aniso_U_12
Pd41 0.02455(10) 0.02906(11) 0.03290(11) 0.00386(7) 0.01142(7) 0.00357(7)
Cl40 0.0304(3) 0.0664(5) 0.0565(4) 0.0046(4) 0.0065(3) 0.0125(3)
O36 0.0413(11) 0.0542(14) 0.0851(15) 0.0013(11) 0.0359(10) -0.0104(10)
O37 0.0601(13) 0.0430(12) 0.0907(15) 0.0069(11) 0.0487(12) 0.0149(11)
O38 0.0480(11) 0.0274(10) 0.0780(13) -0.0009(9) 0.0418(10) 0.0077(8)
O39 0.0336(9) 0.0264(9) 0.0721(12) 0.0003(9) 0.0248(9) -0.0002(8)
N34 0.0224(9) 0.0285(10) 0.0308(10) 0.0036(8) 0.0134(8) 0.0030(8)
N35 0.0235(9) 0.0366(12) 0.0376(11) 0.0058(9) 0.0158(8) 0.0059(9)
C1 0.0239(11) 0.0340(13) 0.0303(11) 0.0025(10) 0.0124(9) 0.0013(10)
C2 0.0230(11) 0.0289(12) 0.0325(12) 0.0006(10) 0.0119(9) 0.0016(10)
C3 0.0226(11) 0.0384(14) 0.0328(12) 0.0044(10) 0.0122(9) 0.0061(10)
C4 0.0288(12) 0.0361(14) 0.0256(11) 0.0034(10) 0.0044(9) 0.0041(11)
C5 0.0414(14) 0.0448(16) 0.0304(13) 0.0000(11) 0.0032(11) 0.0105(13)
C6 0.068(2) 0.0338(16) 0.0423(15) 0.0003(12) -0.0005(14) 0.0082(15)
C7 0.0618(19) 0.0387(17) 0.0547(17) 0.0108(14) 0.0048(15) -0.0099(15)
C8 0.0399(14) 0.0521(18) 0.0451(15) 0.0158(13) 0.0098(12) -0.0055(14)
C9 0.0304(12) 0.0399(15) 0.0309(12) 0.0077(11) 0.0081(10) 0.0032(11)
C10 0.0271(12) 0.0438(15) 0.0338(12) 0.0085(11) 0.0165(10) 0.0070(11)
C11 0.0366(13) 0.0376(14) 0.0319(12) 0.0058(11) 0.0110(10) 0.0103(11)
C12 0.0621(19) 0.058(2) 0.0401(15) -0.0022(14) 0.0187(14) 0.0174(16)
C13 0.085(3) 0.074(3) 0.0488(18) -0.0249(17) 0.0021(18) 0.013(2)
C14 0.062(2) 0.062(2) 0.061(2) -0.0130(17) -0.0080(17) -0.0045(18)
C15 0.0399(15) 0.0422(17) 0.0496(16) 0.0050(13) 0.0039(12) 0.0001(13)
C16 0.0327(12) 0.0322(13) 0.0336(12) 0.0054(10) 0.0083(10) 0.0042(11)
C17 0.0215(11) 0.0459(15) 0.0313(12) 0.0095(11) 0.0126(9) 0.0085(11)
C18 0.0272(12) 0.0418(15) 0.0420(14) 0.0032(11) 0.0142(10) 0.0032(11)
C19 0.0270(12) 0.0517(18) 0.0446(14) 0.0071(13) 0.0158(11) 0.0002(12)
C20 0.0311(13) 0.0526(18) 0.0537(16) 0.0084(13) 0.0259(12) 0.0108(13)
C21 0.0376(14) 0.0425(16) 0.0466(15) 0.0105(12) 0.0206(12) 0.0117(13)
C22 0.0303(12) 0.0392(15) 0.0440(14) 0.0096(12) 0.0196(11) 0.0050(11)
C23 0.062(2) 0.058(2) 0.083(2) 0.0048(18) 0.0337(18) -0.0170(17)
C24 0.075(2) 0.0378(17) 0.094(2) 0.0052(17) 0.041(2) 0.0069(17)
C25 0.0228(11) 0.0309(12) 0.0269(11) 0.0015(9) 0.0110(9) 0.0009(10)
C26 0.0269(11) 0.0256(12) 0.0350(12) 0.0000(10) 0.0125(10) 0.0062(10)
C27 0.0266(11) 0.0242(12) 0.0329(12) 0.0007(9) 0.0088(9) -0.0006(10)
C28 0.0240(11) 0.0306(13) 0.0372(13) 0.0037(10) 0.0153(10) 0.0033(10)
C29 0.0325(12) 0.0266(12) 0.0369(13) -0.0006(10) 0.0182(10) 0.0042(10)
C30 0.0351(13) 0.0236(12) 0.0427(13) 0.0014(10) 0.0198(11) -0.0001(10)
C31 0.0482(16) 0.0438(16) 0.0698(19) -0.0025(14) 0.0358(15) 0.0139(14)
C32 0.0329(13) 0.0330(14) 0.0626(17) 0.0071(12) 0.0138(12) -0.0062(11)
C33 0.0351(13) 0.066(2) 0.0327(13) 0.0089(13) 0.0143(11) 0.0076(13)

loop_
_atom_type_symbol
_atom_type_description
_atom_type_scat_dispersion_real
_atom_type_scat_dispersion_imag
_atom_type_scat_source
C C 0.0033 0.0016 'International Tables Vol C Tables 4.2.6.8 and 6.1.1.4'
H H 0.0000 0.0000 'International Tables Vol C Tables 4.2.6.8 and 6.1.1.4'
Cl Cl 0.1484 0.1585 'International Tables Vol C Tables 4.2.6.8 and 6.1.1.4'
N N 0.0061 0.0033 'International Tables Vol C Tables 4.2.6.8 and 6.1.1.4'
O O 0.0106 0.0060 'International Tables Vol C Tables 4.2.6.8 and 6.1.1.4'
Pd Pd -0.9988 1.0072 'International Tables Vol C Tables 4.2.6.8 and 6.1.1.4'

loop_
_geom_angle_atom_site_label_1
_geom_angle_atom_site_label_2
_geom_angle_atom_site_label_3
_geom_angle
N34 Pd41 Cl40 176.73(5)
N34 Pd41 N35 77.76(7)
N35 Pd41 Cl40 99.64(5)
C33 Pd41 Cl40 89.54(7)
C33 Pd41 N34 92.88(9)
C33 Pd41 N35 169.50(9)
C19 O36 C23 118.3(2)
C21 O37 C24 118.6(2)
C29 O38 C31 117.5(2)
C27 O39 C32 118.01(18)
C2 N34 Pd41 115.00(14)
C2 N34 C25 119.62(18)
C25 N34 Pd41 125.37(14)
C1 N35 Pd41 110.14(14)
C1 N35 C17 119.72(19)
C17 N35 Pd41 129.90(14)
N35 C1 C2 117.28(19)
N35 C1 C10 131.2(2)
C2 C1 C10 111.36(18)
N34 C2 C1 117.61(19)
N34 C2 C3 130.44(19)
C1 C2 C3 111.82(18)
C2 C3 H3 113.1
C2 C3 C4 103.22(18)
C2 C3 C16 105.39(18)
C4 C3 H3 113.1
C4 C3 C16 108.19(18)
C16 C3 H3 113.1
C5 C4 C3 126.3(2)
C5 C4 C9 120.0(2)
C9 C4 C3 113.6(2)
C4 C5 H5 120.0
C4 C5 C6 119.9(2)
C6 C5 H5 120.0
C5 C6 H6 120.0
C7 C6 C5 120.0(3)
C7 C6 H6 120.0
C6 C7 H7 119.8
C6 C7 C8 120.5(3)
C8 C7 H7 119.8
C7 C8 H8 120.2
C9 C8 C7 119.7(3)
C9 C8 H8 120.2
C4 C9 C10 113.7(2)
C8 C9 C4 119.9(2)
C8 C9 C10 126.4(2)
C1 C10 H10 112.9
C9 C10 C1 104.12(19)
C9 C10 H10 112.9
C11 C10 C1 104.53(19)
C11 C10 C9 108.72(19)
C11 C10 H10 112.9
C12 C11 C10 126.3(2)
C12 C11 C16 119.8(3)
C16 C11 C10 113.9(2)
C11 C12 H12 120.5
C13 C12 C11 119.0(3)
C13 C12 H12 120.5
C12 C13 H13 119.4
C12 C13 C14 121.3(3)
C14 C13 H13 119.4
C13 C14 H14 119.9
C13 C14 C15 120.3(3)
C15 C14 H14 119.9
C14 C15 H15 120.5
C16 C15 C14 119.0(3)
C16 C15 H15 120.5
C11 C16 C3 113.6(2)
C15 C16 C3 125.9(2)
C15 C16 C11 120.5(2)
C18 C17 N35 120.4(2)
C22 C17 N35 116.6(2)
C22 C17 C18 123.0(2)
C17 C18 H18 121.5
C17 C18 C19 117.1(2)
C19 C18 H18 121.5
O36 C19 C18 123.2(3)
O36 C19 C20 116.1(2)
C20 C19 C18 120.7(2)
C19 C20 H20 119.6
C19 C20 C21 120.8(2)
C21 C20 H20 119.6
O37 C21 C20 116.1(2)
O37 C21 C22 124.2(2)
C20 C21 C22 119.7(3)
C17 C22 C21 118.7(2)
C17 C22 H22 120.6
C21 C22 H22 120.6
O36 C23 H23A 109.5
O36 C23 H23B 109.5
O36 C23 H23C 109.5
H23A C23 H23B 109.5
H23A C23 H23C 109.5
H23B C23 H23C 109.5
O37 C24 H24A 109.5
O37 C24 H24B 109.5
O37 C24 H24C 109.5
H24A C24 H24B 109.5
H24A C24 H24C 109.5
H24B C24 H24C 109.5
C26 C25 N34 116.47(19)
C26 C25 C30 122.12(19)
C30 C25 N34 121.4(2)
C25 C26 H26 120.5
C25 C26 C27 119.0(2)
C27 C26 H26 120.5
O39 C27 C26 115.2(2)
O39 C27 C28 124.2(2)
C26 C27 C28 120.6(2)
C27 C28 H28 120.6
C29 C28 C27 118.8(2)
C29 C28 H28 120.6
O38 C29 C28 124.03(19)
O38 C29 C30 114.3(2)
C28 C29 C30 121.7(2)
C25 C30 C29 117.7(2)
C25 C30 H30 121.2
C29 C30 H30 121.2
O38 C31 H31A 109.5
O38 C31 H31B 109.5
O38 C31 H31C 109.5
H31A C31 H31B 109.5
H31A C31 H31C 109.5
H31B C31 H31C 109.5
O39 C32 H32A 109.5
O39 C32 H32B 109.5
O39 C32 H32C 109.5
H32A C32 H32B 109.5
H32A C32 H32C 109.5
H32B C32 H32C 109.5
Pd41 C33 H33A 109.5
Pd41 C33 H33B 109.5
Pd41 C33 H33C 109.5
H33A C33 H33B 109.5
H33A C33 H33C 109.5
H33B C33 H33C 109.5

loop_
_geom_bond_atom_site_label_1
_geom_bond_atom_site_label_2
_geom_bond_distance
Pd41 Cl40 2.2873(7)
Pd41 N34 2.0526(18)
Pd41 N35 2.2080(18)
Pd41 C33 2.018(2)
O36 C19 1.367(3)
O36 C23 1.409(4)
O37 C21 1.359(3)
O37 C24 1.422(4)
O38 C29 1.367(3)
O38 C31 1.428(3)
O39 C27 1.363(3)
O39 C32 1.426(3)
N34 C2 1.282(3)
N34 C25 1.443(3)
N35 C1 1.274(3)
N35 C17 1.446(3)
C1 C2 1.498(3)
C1 C10 1.519(3)
C2 C3 1.516(3)
C3 H3 0.9800
C3 C4 1.521(3)
C3 C16 1.522(3)
C4 C5 1.377(3)
C4 C9 1.398(3)
C5 H5 0.9300
C5 C6 1.385(4)
C6 H6 0.9300
C6 C7 1.380(4)
C7 H7 0.9300
C7 C8 1.386(4)
C8 H8 0.9300
C8 C9 1.380(4)
C9 C10 1.518(3)
C10 H10 0.9800
C10 C11 1.510(3)
C11 C12 1.384(4)
C11 C16 1.396(3)
C12 H12 0.9300
C12 C13 1.371(5)
C13 H13 0.9300
C13 C14 1.375(5)
C14 H14 0.9300
C14 C15 1.384(4)
C15 H15 0.9300
C15 C16 1.375(3)
C17 C18 1.383(3)
C17 C22 1.372(3)
C18 H18 0.9300
C18 C19 1.402(3)
C19 C20 1.375(4)
C20 H20 0.9300
C20 C21 1.379(4)
C21 C22 1.392(3)
C22 H22 0.9300
C23 H23A 0.9600
C23 H23B 0.9600
C23 H23C 0.9600
C24 H24A 0.9600
C24 H24B 0.9600
C24 H24C 0.9600
C25 C26 1.375(3)
C25 C30 1.379(3)
C26 H26 0.9300
C26 C27 1.385(3)
C27 C28 1.389(3)
C28 H28 0.9300
C28 C29 1.380(3)
C29 C30 1.393(3)
C30 H30 0.9300
C31 H31A 0.9600
C31 H31B 0.9600
C31 H31C 0.9600
C32 H32A 0.9600
C32 H32B 0.9600
C32 H32C 0.9600
C33 H33A 0.9600
C33 H33B 0.9600
C33 H33C 0.9600

loop_
_geom_torsion_atom_site_label_1
_geom_torsion_atom_site_label_2
_geom_torsion_atom_site_label_3
_geom_torsion_atom_site_label_4
_geom_torsion
Pd41 N34 C2 C1 9.2(3)
Pd41 N34 C2 C3 -175.2(2)
Pd41 N34 C25 C26 -66.3(2)
Pd41 N34 C25 C30 113.3(2)
Pd41 N35 C1 C2 -12.3(3)
Pd41 N35 C1 C10 172.6(2)
Pd41 N35 C17 C18 -105.0(2)
Pd41 N35 C17 C22 74.4(3)
O36 C19 C20 C21 -177.9(2)
O37 C21 C22 C17 -179.3(2)
O38 C29 C30 C25 -179.7(2)
O39 C27 C28 C29 -179.3(2)
N34 C2 C3 C4 125.1(3)
N34 C2 C3 C16 -121.5(3)
N34 C25 C26 C27 -176.32(19)
N34 C25 C30 C29 178.4(2)
N35 C1 C2 N34 3.0(3)
N35 C1 C2 C3 -173.4(2)
N35 C1 C10 C9 -129.1(3)
N35 C1 C10 C11 116.9(3)
N35 C17 C18 C19 179.8(2)
N35 C17 C22 C21 179.7(2)
C1 N35 C17 C18 68.9(3)
C1 N35 C17 C22 -111.7(3)
C1 C2 C3 C4 -59.1(2)
C1 C2 C3 C16 54.3(2)
C1 C10 C11 C12 -122.0(3)
C1 C10 C11 C16 58.1(3)
C2 N34 C25 C26 112.7(2)
C2 N34 C25 C30 -67.7(3)
C2 C1 C10 C9 55.6(2)
C2 C1 C10 C11 -58.4(2)
C2 C3 C4 C5 -119.1(2)
C2 C3 C4 C9 58.3(2)
C2 C3 C16 C11 -57.3(3)
C2 C3 C16 C15 122.4(3)
C3 C4 C5 C6 178.4(2)
C3 C4 C9 C8 -177.8(2)
C3 C4 C9 C10 0.9(3)
C4 C3 C16 C11 52.6(3)
C4 C3 C16 C15 -127.7(3)
C4 C5 C6 C7 -1.6(4)
C4 C9 C10 C1 -59.0(2)
C4 C9 C10 C11 52.0(3)
C5 C4 C9 C8 -0.2(4)
C5 C4 C9 C10 178.5(2)
C5 C6 C7 C8 1.0(4)
C6 C7 C8 C9 0.0(4)
C7 C8 C9 C4 -0.4(4)
C7 C8 C9 C10 -178.9(2)
C8 C9 C10 C1 119.6(3)
C8 C9 C10 C11 -129.4(3)
C9 C4 C5 C6 1.2(3)
C9 C10 C11 C12 127.2(3)
C9 C10 C11 C16 -52.6(3)
C10 C1 C2 N34 179.0(2)
C10 C1 C2 C3 2.6(3)
C10 C11 C12 C13 -179.8(3)
C10 C11 C16 C3 0.1(3)
C10 C11 C16 C15 -179.6(2)
C11 C12 C13 C14 -0.4(5)
C12 C11 C16 C3 -179.7(2)
C12 C11 C16 C15 0.5(4)
C12 C13 C14 C15 0.2(6)
C13 C14 C15 C16 0.4(5)
C14 C15 C16 C3 179.5(3)
C14 C15 C16 C11 -0.8(4)
C16 C3 C4 C5 129.6(2)
C16 C3 C4 C9 -53.0(2)
C16 C11 C12 C13 0.0(4)
C17 N35 C1 C2 172.7(2)
C17 N35 C1 C10 -2.4(4)
C17 C18 C19 O36 178.3(2)
C17 C18 C19 C20 -0.2(4)
C18 C17 C22 C21 -0.9(4)
C18 C19 C20 C21 0.7(4)
C19 C20 C21 O37 179.4(2)
C19 C20 C21 C22 -1.2(4)
C20 C21 C22 C17 1.4(4)
C22 C17 C18 C19 0.4(4)
C23 O36 C19 C18 -1.0(4)
C23 O36 C19 C20 177.5(3)
C24 O37 C21 C20 177.6(3)
C24 O37 C21 C22 -1.8(4)
C25 N34 C2 C1 -169.9(2)
C25 N34 C2 C3 5.7(4)
C25 C26 C27 O39 176.9(2)
C25 C26 C27 C28 -3.6(3)
C26 C25 C30 C29 -2.1(3)
C26 C27 C28 C29 1.3(3)
C27 C28 C29 O38 -180.0(2)
C27 C28 C29 C30 0.8(4)
C28 C29 C30 C25 -0.4(4)
C30 C25 C26 C27 4.1(3)
C31 O38 C29 C28 2.2(4)
C31 O38 C29 C30 -178.5(2)
C32 O39 C27 C26 -177.6(2)
C32 O39 C27 C28 2.9(3)
